data_7159353
loop_
_publ_author_name
'Broftov&#xe1;, N'
'Landovsk&#xfd;, T'
'Dvo&#x159;&#xe1;kov&#xe1;, H'
'Eigner, V.'
'Krupi&#x10d;ka, M'
'Lhot&#xe1;k, P'

_publ_section_title
;
 Stereoselective oxidation of phenoxathiin-based thiacalix[4]arenes -
 stereomutation of sulfoxide groups.
;
_journal_issue 22
_journal_name_full 'Organic &amp; biomolecular chemistry'
_journal_page_first 4620
_journal_page_last 4630
_journal_paper_doi 10.1039/d3ob00530e
_journal_volume 21
_journal_year 2023
_chemical_formula_moiety 'C46 H58 O11 S4, 1.181(C H4 O)'
_chemical_formula_sum 'C47.18 H62.72 O12.18 S4'
_chemical_formula_weight 953.05
_space_group_IT_number 2
_space_group_name_Hall '-P 1'
_space_group_name_H-M_alt 'P -1'
_symmetry_cell_setting triclinic
_symmetry_space_group_name_Hall '-P 1'
_symmetry_space_group_name_H-M 'P -1'
_atom_sites_solution_hydrogens geom
_atom_sites_solution_primary other
_atom_sites_solution_secondary difmap
_audit_update_record
;
2022-12-19 deposited with the CCDC.	2023-05-15 downloaded from the CCDC.
;
_cell_angle_alpha 79.646(2)
_cell_angle_beta 88.001(2)
_cell_angle_gamma 78.359(2)
_cell_formula_units_Z 4
_cell_length_a 13.7722(5)
_cell_length_b 14.5337(5)
_cell_length_c 25.6391(9)
_cell_measurement_reflns_used 9160
_cell_measurement_temperature 180
_cell_measurement_theta_max 70.20
_cell_measurement_theta_min 3.15
_cell_volume 4944.5(3)
_computing_cell_refinement 'Apex4 (Bruker AXS, 2021)'
_computing_data_collection 'Apex4 (Bruker AXS, 2021)'
_computing_data_reduction 'USER DEFINED DATA REDUCTION'
_computing_molecular_graphics 'CAMERON (Watkin et al., 1996)'
_computing_publication_material 'CRYSTALS (Betteridge et al., 2003)'
_computing_structure_refinement 'CRYSTALS (Betteridge et al., 2003)'
_computing_structure_solution 'Superflip (Palatinus & Chapuis, 2007)'
_diffrn_ambient_pressure 101
_diffrn_ambient_temperature 180
_diffrn_measured_fraction_theta_full 0.997
_diffrn_measured_fraction_theta_max 0.993
_diffrn_measurement_device Area
_diffrn_measurement_device_type 'Bruker Kappa Apex4'
_diffrn_measurement_method '\f & \w scans'
_diffrn_radiation_monochromator graphite
_diffrn_radiation_type 'Cu K\a'
_diffrn_radiation_wavelength 1.54178
_diffrn_reflns_av_R_equivalents 0.063
_diffrn_reflns_av_unetI/netI 0.092
_diffrn_reflns_limit_h_max 16
_diffrn_reflns_limit_h_min -16
_diffrn_reflns_limit_k_max 17
_diffrn_reflns_limit_k_min -17
_diffrn_reflns_limit_l_max 31
_diffrn_reflns_limit_l_min -31
_diffrn_reflns_number 102587
_diffrn_reflns_theta_full 68.948
_diffrn_reflns_theta_max 70.356
_diffrn_reflns_theta_min 3.154
_diffrn_standards_number 0
_exptl_absorpt_coefficient_mu 2.254
_exptl_absorpt_correction_T_max 0.85
_exptl_absorpt_correction_T_min 0.64
_exptl_absorpt_correction_type multi-scan
_exptl_absorpt_process_details 'SADABS (Siemens, 1996)'
_exptl_crystal_colour colorless
_exptl_crystal_density_diffrn 1.280
_exptl_crystal_density_meas ?
_exptl_crystal_density_method 'not measured'
_exptl_crystal_description platelet
_exptl_crystal_F_000 2029.004
_exptl_crystal_size_max 0.418
_exptl_crystal_size_mid 0.271
_exptl_crystal_size_min 0.070
_refine_diff_density_max 0.84
_refine_diff_density_min -0.59
_refine_ls_extinction_method None
_refine_ls_goodness_of_fit_ref 0.9947
_refine_ls_hydrogen_treatment constr
_refine_ls_matrix_type full
_refine_ls_number_parameters 1232
_refine_ls_number_reflns 18737
_refine_ls_number_restraints 66
_refine_ls_R_factor_all 0.0841
_refine_ls_R_factor_gt 0.0748
_refine_ls_shift/su_max 0.0013882
_refine_ls_shift/su_mean 0.0000331
_refine_ls_structure_factor_coef Fsqd
_refine_ls_weighting_details
;
 Method= Modified Sheldrick 
 w=1/[\s^2^(F^2^) + ( 0.06P)^2^ +19.24P] 
 ,where P=(max(Fo^2^,0) + 2Fc^2^)/3 
;
_refine_ls_weighting_scheme calc
_refine_ls_wR_factor_all 0.1911
_refine_ls_wR_factor_gt 0.1832
_refine_ls_wR_factor_ref 0.1911
_reflns_limit_h_max 16
_reflns_limit_h_min -16
_reflns_limit_k_max 17
_reflns_limit_k_min -17
_reflns_limit_l_max 31
_reflns_limit_l_min 0
_reflns_number_gt 15914
_reflns_number_total 18740
_reflns_threshold_expression I>2.0\s(I)
_oxford_diffrn_Wilson_B_factor 2.60
_oxford_diffrn_Wilson_scale 171.53
_oxford_refine_ls_r_factor_ref 0.0841
_oxford_refine_ls_scale 0.073364(15)
_oxford_reflns_number_all 18740
_cod_data_source_file d3ob00530e2.cif
_cod_data_source_block 10b
_cod_depositor_comments
;
The following automatic conversions were performed:

data item '_exptl_crystal_density_meas' value 'not measured' was
changed to '?' -- the value is perceived as not measured.

Automatic conversion script
Id: cif_fix_values 8170 2020-07-09 18:12:32Z antanas 

 Adding full bibliography for 7159351--7159355.cif.
;
_cod_original_sg_symbol_Hall '-P 1 '
_cod_original_sg_symbol_H-M 'P -1 '
_cod_original_formula_sum 'C47.18 H62.72 O12.18 S4.00'
_cod_database_code 7159353
_oxford_refine_reflns_threshold_expression I>-3.0\s(I)
_oxford_refine_ls_r_factor_all 0.0841
_oxford_refine_ls_wr_factor_all 0.1912

loop_
_symmetry_equiv_pos_as_xyz
x,y,z
-x,-y,-z

loop_
_atom_site_label
_atom_site_type_symbol
_atom_site_fract_x
_atom_site_fract_y
_atom_site_fract_z
_atom_site_U_iso_or_equiv
_atom_site_occupancy
_atom_site_adp_type
_atom_site_refinement_flags_posn
_atom_site_refinement_flags_adp
_atom_site_refinement_flags_occupancy
_atom_site_disorder_assembly
_atom_site_disorder_group
_atom_site_attached_hydrogens
C1 C 0.2524(3) -0.0274(3) 0.67213(15) 0.0306 1.0000 Uani . . . . . .
S2 S 0.24284(7) 0.05781(7) 0.71531(4) 0.0322 1.0000 Uani . . . . . .
C3 C 0.1468(3) 0.0361(3) 0.76091(15) 0.0321 1.0000 Uani . . . . . .
C4 C 0.1564(3) 0.0511(3) 0.81241(17) 0.0395 1.0000 Uani . . . . . .
C5 C 0.0886(3) 0.0300(3) 0.85173(17) 0.0407 1.0000 Uani . . . . . .
C6 C 0.0149(3) -0.0180(3) 0.83844(16) 0.0371 1.0000 Uani . . . . . .
C7 C 0.0064(3) -0.0313(3) 0.78669(16) 0.0342 1.0000 Uani . . . . . .
O8 O -0.0580(2) -0.0791(2) 0.76887(11) 0.0394 1.0000 Uani . . . . . .
C9 C -0.1378(3) -0.1008(3) 0.79775(17) 0.0356 1.0000 Uani . . . . . .
C10 C -0.1530(3) -0.0892(3) 0.84938(18) 0.0393 1.0000 Uani . . . . . .
C11 C -0.2420(3) -0.1041(3) 0.87488(19) 0.0446 1.0000 Uani . . . . . .
C12 C -0.3137(3) -0.1328(3) 0.84883(19) 0.0460 1.0000 Uani . . . . . .
C13 C -0.2911(3) -0.1545(3) 0.79841(19) 0.0434 1.0000 Uani . . . . . .
C14 C -0.2051(3) -0.1381(3) 0.77274(18) 0.0398 1.0000 Uani . . . . . .
S15 S -0.17608(7) -0.16995(7) 0.70900(4) 0.0376 1.0000 Uani . . . . . .
C16 C -0.0573(3) -0.2467(3) 0.72104(16) 0.0340 1.0000 Uani . . . . . .
C17 C -0.0481(3) -0.3103(3) 0.76945(16) 0.0354 1.0000 Uani . . . . . .
C18 C 0.0418(3) -0.3672(3) 0.78753(16) 0.0341 1.0000 Uani . . . . . .
C19 C 0.1246(3) -0.3573(3) 0.75545(16) 0.0346 1.0000 Uani . . . . . .
C20 C 0.1152(3) -0.2967(3) 0.70641(16) 0.0319 1.0000 Uani . . . . . .
S21 S 0.22349(7) -0.29664(6) 0.66667(4) 0.0340 1.0000 Uani . . . . . .
C22 C 0.2413(3) -0.1767(3) 0.65006(15) 0.0320 1.0000 Uani . . . . . .
C23 C 0.2542(3) -0.1411(3) 0.59677(15) 0.0345 1.0000 Uani . . . . . .
C24 C 0.2682(3) -0.0482(3) 0.58043(15) 0.0339 1.0000 Uani . . . . . .
C25 C 0.2646(3) 0.0085(3) 0.61903(15) 0.0330 1.0000 Uani . . . . . .
C26 C 0.2432(3) -0.1221(3) 0.68938(14) 0.0298 1.0000 Uani . . . . . .
C27 C 0.0231(3) -0.2409(3) 0.68749(16) 0.0337 1.0000 Uani . . . . . .
C28 C 0.0673(3) 0.0027(3) 0.74589(16) 0.0326 1.0000 Uani . . . . . .
S29 S -0.05744(8) -0.07411(8) 0.88945(4) 0.0444 1.0000 Uani . . . . . .
O30 O 0.2269(2) -0.15828(19) 0.74074(10) 0.0357 1.0000 Uani . . . . . .
C31 C 0.3139(4) -0.1904(4) 0.77478(18) 0.0527 1.0000 Uani . . . . . .
C32 C 0.2757(5) -0.2168(5) 0.8302(2) 0.0740 1.0000 Uani . . . . . .
O33 O 0.0207(2) -0.1870(2) 0.63841(11) 0.0386 1.0000 Uani . . . . . .
C34 C -0.0361(4) -0.2145(4) 0.59918(19) 0.0545 1.0000 Uani . . . . . .
C35 C 0.0071(4) -0.1886(5) 0.5461(2) 0.0707 1.0000 Uani . . . . . .
O36 O 0.05241(19) -0.00481(19) 0.69508(10) 0.0354 1.0000 Uani . . . . . .
C37 C -0.0232(4) 0.0715(3) 0.6684(2) 0.0512 1.0000 Uani . . . . . .
C38 C -0.0216(4) 0.0658(4) 0.6109(2) 0.0639 1.0000 Uani . . . . . .
O39 O 0.2136(2) 0.1505(2) 0.68261(12) 0.0447 1.0000 Uani . . . . . .
O40 O 0.3324(2) 0.0391(2) 0.74555(12) 0.0444 1.0000 Uani . . . . . .
O41 O -0.2457(2) -0.2251(2) 0.69830(13) 0.0472 1.0000 Uani . . . . . .
O42 O -0.1671(2) -0.0856(2) 0.67166(12) 0.0446 1.0000 Uani . . . . . .
O43 O 0.2058(2) -0.3256(2) 0.61774(12) 0.0447 1.0000 Uani . . . . . .
O44 O 0.3053(2) -0.35102(19) 0.69905(12) 0.0398 1.0000 Uani . . . . . .
O45 O 0.0009(3) -0.1727(3) 0.90672(15) 0.0643 1.0000 Uani . . . . . .
C46 C 0.0950(4) 0.0622(4) 0.90585(18) 0.0537 1.0000 Uani . . . . . .
C47 C 0.1791(5) 0.1172(5) 0.9057(2) 0.0766 1.0000 Uani . . . . . .
C48 C 0.1174(5) -0.0227(5) 0.9512(2) 0.0700 1.0000 Uani . . . . . .
C49 C -0.0025(5) 0.1296(4) 0.9155(2) 0.0713 1.0000 Uani . . . . . .
C50 C -0.4152(4) -0.1414(4) 0.8745(2) 0.0609 1.0000 Uani . . . . . .
C51 C -0.4209(7) -0.2443(5) 0.8876(4) 0.1370 1.0000 Uani . . . . . .
C52 C -0.4282(5) -0.1025(6) 0.9269(3) 0.0841 1.0000 Uani . . . . . .
C53 C -0.4954(4) -0.0779(6) 0.8388(3) 0.0917 1.0000 Uani . . . . . .
C54 C 0.0513(3) -0.4392(3) 0.83967(17) 0.0407 1.0000 Uani . . . . . .
C55 C 0.0537(4) -0.5381(3) 0.8264(2) 0.0523 1.0000 Uani . . . . . .
C56 C -0.0367(4) -0.4145(4) 0.8764(2) 0.0633 1.0000 Uani . . . . . .
C57 C 0.1471(4) -0.4414(4) 0.86841(19) 0.0574 1.0000 Uani . . . . . .
C58 C 0.2859(4) -0.0112(3) 0.52137(17) 0.0449 1.0000 Uani . . . . . .
C59 C 0.3869(4) -0.0657(5) 0.5057(2) 0.0646 1.0000 Uani . . . . . .
C60 C 0.2875(6) 0.0954(4) 0.5107(2) 0.0753 1.0000 Uani . . . . . .
C61 C 0.2050(4) -0.0297(4) 0.48752(18) 0.0555 1.0000 Uani . . . . . .
C101 C 0.7444(3) 0.4333(3) 0.82450(15) 0.0325 1.0000 Uani . . . . . .
S102 S 0.74607(7) 0.53652(7) 0.77528(4) 0.0358 1.0000 Uani . . . . . .
C103 C 0.6569(3) 0.5367(3) 0.72673(16) 0.0357 1.0000 Uani . . . . . .
C104 C 0.6773(3) 0.5711(3) 0.67435(17) 0.0451 1.0000 Uani . . . . . .
C105 C 0.6142(3) 0.5713(3) 0.63337(18) 0.0465 1.0000 Uani . . . . . .
C106 C 0.5337(3) 0.5237(3) 0.64688(16) 0.0360 1.0000 Uani . . . . . .
C107 C 0.5151(3) 0.4890(3) 0.69953(16) 0.0319 1.0000 Uani . . . . . .
O108 O 0.4454(2) 0.4363(2) 0.71817(11) 0.0363 1.0000 Uani . . . . . .
C109 C 0.3691(3) 0.4310(3) 0.68745(16) 0.0322 1.0000 Uani . . . . . .
C110 C 0.3605(3) 0.4677(3) 0.63429(17) 0.0361 1.0000 Uani . . . . . .
C111 C 0.2739(3) 0.4686(3) 0.60715(18) 0.0422 1.0000 Uani . . . . . .
C112 C 0.1972(3) 0.4299(3) 0.63272(19) 0.0454 1.0000 Uani . . . . . .
C113 C 0.2130(3) 0.3823(3) 0.68460(18) 0.0401 1.0000 Uani . . . . . .
C114 C 0.2965(3) 0.3836(3) 0.71245(16) 0.0341 1.0000 Uani . . . . . .
S115 S 0.31552(7) 0.31860(7) 0.77839(4) 0.0341 1.0000 Uani . . . . . .
C116 C 0.4345(3) 0.2455(3) 0.77300(15) 0.0302 1.0000 Uani . . . . . .
C117 C 0.4510(3) 0.2076(3) 0.72659(15) 0.0306 1.0000 Uani . . . . . .
C118 C 0.5431(3) 0.1609(3) 0.71276(15) 0.0321 1.0000 Uani . . . . . .
C119 C 0.6202(3) 0.1516(3) 0.74814(16) 0.0330 1.0000 Uani . . . . . .
C120 C 0.6043(3) 0.1851(3) 0.79549(15) 0.0315 1.0000 Uani . . . . . .
S121 S 0.70688(8) 0.16183(7) 0.83974(4) 0.0368 1.0000 Uani . . . . . .
C122 C 0.7229(3) 0.2740(3) 0.85268(16) 0.0355 1.0000 Uani . . . . . .
C123 C 0.7178(4) 0.2869(3) 0.90478(17) 0.0442 1.0000 Uani . . . . . .
C124 C 0.7292(4) 0.3724(3) 0.91852(17) 0.0464 1.0000 Uani . . . . . .
C125 C 0.7394(3) 0.4465(3) 0.87689(17) 0.0409 1.0000 Uani . . . . . .
C126 C 0.7399(3) 0.3449(3) 0.81153(15) 0.0311 1.0000 Uani . . . . . .
C127 C 0.5110(3) 0.2314(3) 0.80996(15) 0.0315 1.0000 Uani . . . . . .
C128 C 0.5724(3) 0.5019(3) 0.74107(15) 0.0320 1.0000 Uani . . . . . .
S129 S 0.46595(11) 0.49347(13) 0.59623(5) 0.0427 0.913(4) Uani . U P 2 1 .
S329 S 0.4348(12) 0.5435(14) 0.5942(5) 0.0430 0.087(4) Uani D U P 2 2 .
O130 O 0.7410(2) 0.33147(19) 0.76048(10) 0.0354 1.0000 Uani . . . . . .
C131 C 0.8385(4) 0.3086(4) 0.7359(2) 0.0517 1.0000 Uani . . . . . .
C132 C 0.8209(6) 0.3120(5) 0.6790(2) 0.0797 1.0000 Uani . . . . . .
O133 O 0.4994(2) 0.2622(2) 0.85704(11) 0.0401 1.0000 Uani . . . . . .
C134 C 0.4381(4) 0.2121(4) 0.89503(19) 0.0600 1.0000 Uani . . . . . .
C135 C 0.4070(8) 0.2703(7) 0.9372(3) 0.1201 1.0000 Uani . . . . . .
O136 O 0.5483(2) 0.4746(2) 0.79233(11) 0.0361 1.0000 Uani . . . . . .
C137 C 0.4650(3) 0.5394(3) 0.81020(19) 0.0483 1.0000 Uani . . . . . .
C138 C 0.4594(5) 0.5162(5) 0.8683(2) 0.0706 1.0000 Uani . . . . . .
O139 O 0.8403(2) 0.5271(2) 0.74894(12) 0.0461 1.0000 Uani . . . . . .
O140 O 0.7144(2) 0.6171(2) 0.80111(13) 0.0488 1.0000 Uani . . . . . .
O141 O 0.2430(2) 0.2591(2) 0.78781(12) 0.0437 1.0000 Uani . . . . . .
O142 O 0.3198(2) 0.3834(2) 0.81367(12) 0.0434 1.0000 Uani . . . . . .
O143 O 0.6815(2) 0.1080(2) 0.88927(12) 0.0479 1.0000 Uani . . . . . .
O144 O 0.7933(2) 0.1220(2) 0.81189(13) 0.0446 1.0000 Uani . . . . . .
O145 O 0.5224(3) 0.3993(3) 0.58659(15) 0.0548 0.913(4) Uani . U P 2 1 .
O345 O 0.392(3) 0.6484(15) 0.5885(16) 0.0608 0.087(4) Uani D U P 2 2 .
C146 C 0.6315(5) 0.6273(5) 0.5776(2) 0.0711 1.0000 Uani . . . . . .
C147 C 0.7240(5) 0.6696(5) 0.5762(2) 0.0787 1.0000 Uani . . . . . .
C148 C 0.5426(6) 0.7042(6) 0.5610(4) 0.1386 1.0000 Uani . . . . . .
C149 C 0.6493(7) 0.5638(7) 0.5356(3) 0.1194 1.0000 Uani . . . . . .
C150 C 0.0983(4) 0.4371(4) 0.6053(2) 0.0640 1.0000 Uani . . . . . .
C151 C 0.0133(4) 0.4735(7) 0.6443(3) 0.1025 1.0000 Uani . . . . . .
C152 C 0.0917(7) 0.3435(6) 0.5921(4) 0.1339 1.0000 Uani . . . . . .
C153 C 0.0838(5) 0.5168(5) 0.5567(3) 0.0803 1.0000 Uani . . . . . .
C154 C 0.5598(3) 0.1207(3) 0.66114(17) 0.0385 1.0000 Uani . . . . . .
C155 C 0.5650(4) 0.0127(3) 0.6743(2) 0.0554 1.0000 Uani . . . . . .
C156 C 0.4748(4) 0.1651(4) 0.62164(18) 0.0511 1.0000 Uani . . . . . .
C157 C 0.6566(4) 0.1407(4) 0.63552(19) 0.0539 1.0000 Uani . . . . . .
C158 C 0.7221(6) 0.3828(7) 0.9773(4) 0.0595 0.666(9) Uani D U P 1 1 .
C159 C 0.8138(9) 0.3153(9) 1.0047(4) 0.1086 0.666(9) Uani D U P 1 1 .
C160 C 0.7240(10) 0.4853(7) 0.9840(7) 0.0815 0.666(9) Uani D U P 1 1 .
C161 C 0.6286(8) 0.3541(9) 1.0042(4) 0.0994 0.666(9) Uani D U P 1 1 .
C358 C 0.7467(13) 0.3882(14) 0.9755(7) 0.0596 0.334(9) Uani D U P 1 2 .
C359 C 0.8549(13) 0.3939(18) 0.9848(7) 0.1052 0.334(9) Uani D U P 1 2 .
C360 C 0.6776(17) 0.4814(17) 0.9844(15) 0.0904 0.334(9) Uani D U P 1 2 .
C361 C 0.720(2) 0.3048(16) 1.0155(7) 0.1043 0.334(9) Uani D U P 1 2 .
O901 O 0.3437(6) 0.6837(7) 0.4884(3) 0.1287 0.786(10) Uani D U P 3 1 .
C902 C 0.2454(7) 0.6965(8) 0.4690(5) 0.0946 0.786(10) Uani D U P 3 1 .
O911 O 0.309(2) 0.584(3) 0.4654(12) 0.1465 0.214(10) Uani D U P 3 2 .
C912 C 0.275(4) 0.672(3) 0.483(2) 0.0926 0.214(10) Uani D U P 3 2 .
O903 O -0.1272(7) -0.2430(5) 0.9855(3) 0.1628 1.0000 Uani . . . . . .
C904 C -0.1237(8) -0.3265(6) 1.0089(5) 0.1405 1.0000 Uani . . . . . .
O905 O 0.5407(8) 0.7595(8) 0.7397(6) 0.0791 0.361(9) Uani . . P 4 1 .
C906 C 0.5115(10) 0.7814(11) 0.6830(7) 0.0647 0.361(9) Uani . . P 4 1 .
H41 H 0.2110 0.0766 0.8209 0.0463 1.0000 Uiso R . . . . .
H111 H -0.2529 -0.0945 0.9105 0.0536 1.0000 Uiso R . . . . .
H131 H -0.3360 -0.1816 0.7815 0.0508 1.0000 Uiso R . . . . .
H171 H -0.1055 -0.3150 0.7906 0.0426 1.0000 Uiso R . . . . .
H191 H 0.1884 -0.3920 0.7673 0.0422 1.0000 Uiso R . . . . .
H231 H 0.2543 -0.1809 0.5712 0.0410 1.0000 Uiso R . . . . .
H251 H 0.2711 0.0731 0.6088 0.0394 1.0000 Uiso R . . . . .
H311 H 0.3503 -0.1410 0.7732 0.0625 1.0000 Uiso R . . . . .
H312 H 0.3555 -0.2448 0.7645 0.0625 1.0000 Uiso R . . . . .
H321 H 0.3290 -0.2386 0.8548 0.0925 1.0000 Uiso R . . . . .
H322 H 0.2337 -0.1619 0.8396 0.0925 1.0000 Uiso R . . . . .
H323 H 0.2389 -0.2657 0.8309 0.0925 1.0000 Uiso R . . . . .
H341 H -0.0337 -0.2813 0.6068 0.0654 1.0000 Uiso R . . . . .
H342 H -0.1030 -0.1815 0.5996 0.0654 1.0000 Uiso R . . . . .
H351 H -0.0292 -0.2057 0.5197 0.0856 1.0000 Uiso R . . . . .
H352 H 0.0741 -0.2215 0.5460 0.0856 1.0000 Uiso R . . . . .
H353 H 0.0048 -0.1217 0.5388 0.0856 1.0000 Uiso R . . . . .
H371 H -0.0864 0.0652 0.6829 0.0612 1.0000 Uiso R . . . . .
H372 H -0.0100 0.1316 0.6724 0.0612 1.0000 Uiso R . . . . .
H381 H -0.0708 0.1152 0.5925 0.0767 1.0000 Uiso R . . . . .
H382 H -0.0346 0.0056 0.6071 0.0767 1.0000 Uiso R . . . . .
H383 H 0.0418 0.0720 0.5966 0.0767 1.0000 Uiso R . . . . .
H471 H 0.1819 0.1361 0.9392 0.0938 1.0000 Uiso R . . . . .
H472 H 0.2401 0.0770 0.8993 0.0938 1.0000 Uiso R . . . . .
H473 H 0.1676 0.1721 0.8787 0.0938 1.0000 Uiso R . . . . .
H481 H 0.1211 -0.0005 0.9837 0.0832 1.0000 Uiso R . . . . .
H482 H 0.0660 -0.0581 0.9534 0.0832 1.0000 Uiso R . . . . .
H483 H 0.1788 -0.0624 0.9449 0.0832 1.0000 Uiso R . . . . .
H491 H 0.0003 0.1501 0.9485 0.0867 1.0000 Uiso R . . . . .
H492 H -0.0558 0.0969 0.9160 0.0867 1.0000 Uiso R . . . . .
H493 H -0.0127 0.1836 0.8878 0.0867 1.0000 Uiso R . . . . .
H511 H -0.4828 -0.2507 0.9038 0.1407 1.0000 Uiso R . . . . .
H512 H -0.3686 -0.2781 0.9110 0.1407 1.0000 Uiso R . . . . .
H513 H -0.4151 -0.2698 0.8557 0.1407 1.0000 Uiso R . . . . .
H521 H -0.4909 -0.1092 0.9420 0.0968 1.0000 Uiso R . . . . .
H522 H -0.3772 -0.1365 0.9511 0.0968 1.0000 Uiso R . . . . .
H523 H -0.4244 -0.0369 0.9197 0.0968 1.0000 Uiso R . . . . .
H531 H -0.5590 -0.0814 0.8536 0.1063 1.0000 Uiso R . . . . .
H532 H -0.4859 -0.0140 0.8343 0.1063 1.0000 Uiso R . . . . .
H533 H -0.4909 -0.0980 0.8053 0.1063 1.0000 Uiso R . . . . .
H551 H 0.0596 -0.5841 0.8582 0.0650 1.0000 Uiso R . . . . .
H552 H -0.0058 -0.5377 0.8086 0.0650 1.0000 Uiso R . . . . .
H553 H 0.1088 -0.5539 0.8041 0.0650 1.0000 Uiso R . . . . .
H561 H -0.0293 -0.4601 0.9083 0.0771 1.0000 Uiso R . . . . .
H562 H -0.0386 -0.3528 0.8844 0.0771 1.0000 Uiso R . . . . .
H563 H -0.0966 -0.4150 0.8593 0.0771 1.0000 Uiso R . . . . .
H571 H 0.1522 -0.4864 0.9005 0.0698 1.0000 Uiso R . . . . .
H572 H 0.1467 -0.3798 0.8761 0.0698 1.0000 Uiso R . . . . .
H573 H 0.2022 -0.4588 0.8463 0.0698 1.0000 Uiso R . . . . .
H591 H 0.3997 -0.0440 0.4694 0.0793 1.0000 Uiso R . . . . .
H592 H 0.4376 -0.0558 0.5270 0.0793 1.0000 Uiso R . . . . .
H593 H 0.3854 -0.1319 0.5111 0.0793 1.0000 Uiso R . . . . .
H601 H 0.2989 0.1160 0.4741 0.0950 1.0000 Uiso R . . . . .
H602 H 0.3389 0.1065 0.5310 0.0950 1.0000 Uiso R . . . . .
H603 H 0.2256 0.1300 0.5206 0.0950 1.0000 Uiso R . . . . .
H611 H 0.2160 -0.0071 0.4511 0.0691 1.0000 Uiso R . . . . .
H612 H 0.1423 0.0026 0.4979 0.0691 1.0000 Uiso R . . . . .
H613 H 0.2063 -0.0963 0.4928 0.0691 1.0000 Uiso R . . . . .
H1041 H 0.7362 0.5952 0.6662 0.0530 1.0000 Uiso R . . . . .
H1111 H 0.2675 0.4958 0.5706 0.0515 1.0000 Uiso R . . . . .
H1131 H 0.1650 0.3482 0.7013 0.0491 1.0000 Uiso R . . . . .
H1171 H 0.3968 0.2143 0.7034 0.0375 1.0000 Uiso R . . . . .
H1191 H 0.6852 0.1215 0.7397 0.0396 1.0000 Uiso R . . . . .
H1231 H 0.7062 0.2363 0.9318 0.0520 1.0000 Uiso R . . . . .
H1251 H 0.7431 0.5072 0.8846 0.0474 1.0000 Uiso R . . . . .
H1311 H 0.8774 0.3538 0.7400 0.0622 1.0000 Uiso R . . . . .
H1312 H 0.8720 0.2465 0.7515 0.0622 1.0000 Uiso R . . . . .
H1321 H 0.8821 0.2973 0.6611 0.0973 1.0000 Uiso R . . . . .
H1322 H 0.7869 0.3742 0.6640 0.0973 1.0000 Uiso R . . . . .
H1323 H 0.7815 0.2668 0.6755 0.0973 1.0000 Uiso R . . . . .
H1341 H 0.4754 0.1519 0.9111 0.0718 1.0000 Uiso R . . . . .
H1342 H 0.3817 0.2030 0.8778 0.0718 1.0000 Uiso R . . . . .
H1351 H 0.3668 0.2401 0.9629 0.1371 1.0000 Uiso R . . . . .
H1352 H 0.4639 0.2793 0.9541 0.1371 1.0000 Uiso R . . . . .
H1353 H 0.3702 0.3304 0.9208 0.1371 1.0000 Uiso R . . . . .
H1371 H 0.4743 0.6032 0.8003 0.0595 1.0000 Uiso R . . . . .
H1372 H 0.4057 0.5330 0.7946 0.0595 1.0000 Uiso R . . . . .
H1381 H 0.4049 0.5583 0.8805 0.0904 1.0000 Uiso R . . . . .
H1382 H 0.5189 0.5225 0.8837 0.0904 1.0000 Uiso R . . . . .
H1383 H 0.4503 0.4523 0.8781 0.0904 1.0000 Uiso R . . . . .
H1471 H 0.7336 0.7023 0.5414 0.0933 1.0000 Uiso R . . . . .
H1472 H 0.7140 0.7135 0.6001 0.0933 1.0000 Uiso R . . . . .
H1473 H 0.7808 0.6213 0.5867 0.0933 1.0000 Uiso R . . . . .
H1481 H 0.5528 0.7380 0.5266 0.1417 1.0000 Uiso R . . . . .
H1482 H 0.5354 0.7464 0.5858 0.1417 1.0000 Uiso R . . . . .
H1483 H 0.4844 0.6786 0.5610 0.1417 1.0000 Uiso R . . . . .
H1491 H 0.6599 0.6009 0.5022 0.1298 1.0000 Uiso R . . . . .
H1492 H 0.7061 0.5149 0.5450 0.1298 1.0000 Uiso R . . . . .
H1493 H 0.5932 0.5359 0.5335 0.1298 1.0000 Uiso R . . . . .
H1511 H -0.0497 0.4788 0.6288 0.1122 1.0000 Uiso R . . . . .
H1512 H 0.0201 0.5342 0.6509 0.1122 1.0000 Uiso R . . . . .
H1513 H 0.0189 0.4293 0.6767 0.1122 1.0000 Uiso R . . . . .
H1521 H 0.0304 0.3482 0.5750 0.1475 1.0000 Uiso R . . . . .
H1522 H 0.0960 0.2977 0.6239 0.1475 1.0000 Uiso R . . . . .
H1523 H 0.1448 0.3244 0.5693 0.1475 1.0000 Uiso R . . . . .
H1531 H 0.0225 0.5201 0.5399 0.0973 1.0000 Uiso R . . . . .
H1532 H 0.0840 0.5757 0.5678 0.0973 1.0000 Uiso R . . . . .
H1533 H 0.1366 0.5044 0.5325 0.0973 1.0000 Uiso R . . . . .
H1551 H 0.5752 -0.0138 0.6428 0.0676 1.0000 Uiso R . . . . .
H1552 H 0.6184 -0.0156 0.6981 0.0676 1.0000 Uiso R . . . . .
H1553 H 0.5046 0.0008 0.6905 0.0676 1.0000 Uiso R . . . . .
H1561 H 0.4872 0.1389 0.5901 0.0621 1.0000 Uiso R . . . . .
H1562 H 0.4702 0.2322 0.6135 0.0621 1.0000 Uiso R . . . . .
H1563 H 0.4143 0.1516 0.6369 0.0621 1.0000 Uiso R . . . . .
H1571 H 0.6662 0.1158 0.6035 0.0665 1.0000 Uiso R . . . . .
H1572 H 0.7099 0.1108 0.6591 0.0665 1.0000 Uiso R . . . . .
H1573 H 0.6540 0.2076 0.6281 0.0665 1.0000 Uiso R . . . . .
H1591 H 0.8131 0.3193 1.0413 0.1369 0.666(9) Uiso R . P 1 1 .
H1592 H 0.8724 0.3326 0.9889 0.1369 0.666(9) Uiso R . P 1 1 .
H1593 H 0.8122 0.2518 1.0009 0.1369 0.666(9) Uiso R . P 1 1 .
H1601 H 0.7189 0.4893 1.0206 0.1027 0.666(9) Uiso R . P 1 1 .
H1602 H 0.7848 0.5012 0.9705 0.1027 0.666(9) Uiso R . P 1 1 .
H1603 H 0.6702 0.5286 0.9653 0.1027 0.666(9) Uiso R . P 1 1 .
H1611 H 0.6261 0.3622 1.0403 0.1341 0.666(9) Uiso R . P 1 1 .
H1612 H 0.6295 0.2892 1.0026 0.1341 0.666(9) Uiso R . P 1 1 .
H1613 H 0.5719 0.3933 0.9860 0.1341 0.666(9) Uiso R . P 1 1 .
H3591 H 0.8626 0.4024 1.0202 0.1355 0.334(9) Uiso R . P 1 2 .
H3592 H 0.8744 0.4449 0.9609 0.1355 0.334(9) Uiso R . P 1 2 .
H3593 H 0.8953 0.3351 0.9795 0.1355 0.334(9) Uiso R . P 1 2 .
H3601 H 0.6873 0.4938 1.0187 0.1068 0.334(9) Uiso R . P 1 2 .
H3602 H 0.6956 0.5304 0.9584 0.1068 0.334(9) Uiso R . P 1 2 .
H3603 H 0.6099 0.4796 0.9799 0.1068 0.334(9) Uiso R . P 1 2 .
H3611 H 0.7324 0.3129 1.0504 0.1408 0.334(9) Uiso R . P 1 2 .
H3612 H 0.7557 0.2446 1.0096 0.1408 0.334(9) Uiso R . P 1 2 .
H3613 H 0.6508 0.3076 1.0115 0.1408 0.334(9) Uiso R . P 1 2 .
H9031 H -0.0878 -0.2310 0.9612 0.2440 1.0000 Uiso R . . . . .
H9051 H 0.5938 0.7269 0.7515 0.1080 0.361(9) Uiso R . P 4 1 .
H9041 H -0.1769 -0.3291 1.0333 0.1586 1.0000 Uiso R . . . . .
H9042 H -0.0625 -0.3479 1.0275 0.1586 1.0000 Uiso R . . . . .
H9043 H -0.1276 -0.3663 0.9838 0.1586 1.0000 Uiso R . . . . .
H9061 H 0.4537 0.8304 0.6781 0.0770 0.361(9) Uiso R . P 4 1 .
H9062 H 0.5638 0.8021 0.6618 0.0770 0.361(9) Uiso R . P 4 1 .
H9063 H 0.4981 0.7256 0.6727 0.0770 0.361(9) Uiso R . P 4 1 .
H9111 H 0.3602 0.5879 0.4488 0.1601 0.214(10) Uiso R . P 3 2 .
H9011 H 0.3821 0.6599 0.4671 0.1470 0.786(10) Uiso R . P 3 1 .
H9021 H 0.1995 0.7240 0.4932 0.1138 0.786(10) Uiso R . P 3 1 .
H9022 H 0.2387 0.7372 0.4354 0.1138 0.786(10) Uiso R . P 3 1 .
H9023 H 0.2325 0.6361 0.4656 0.1138 0.786(10) Uiso R . P 3 1 .
H9121 H 0.2146 0.6750 0.5026 0.1029 0.214(10) Uiso R . P 3 2 .
H9122 H 0.3230 0.6897 0.5032 0.1029 0.214(10) Uiso R . P 3 2 .
H9123 H 0.2638 0.7148 0.4504 0.1029 0.214(10) Uiso R . P 3 2 .

loop_
_atom_site_aniso_label
_atom_site_aniso_U_11
_atom_site_aniso_U_22
_atom_site_aniso_U_33
_atom_site_aniso_U_23
_atom_site_aniso_U_13
_atom_site_aniso_U_12
C1 0.0263(18) 0.035(2) 0.0338(19) -0.0125(15) -0.0008(14) -0.0074(15)
S2 0.0335(5) 0.0313(5) 0.0372(5) -0.0122(4) 0.0069(4) -0.0148(4)
C3 0.036(2) 0.0280(18) 0.036(2) -0.0097(15) 0.0064(16) -0.0131(16)
C4 0.042(2) 0.042(2) 0.043(2) -0.0169(18) 0.0091(18) -0.0210(19)
C5 0.050(2) 0.039(2) 0.040(2) -0.0167(18) 0.0092(18) -0.0191(19)
C6 0.040(2) 0.033(2) 0.042(2) -0.0078(17) 0.0113(17) -0.0164(17)
C7 0.0306(19) 0.0273(19) 0.047(2) -0.0100(16) 0.0041(16) -0.0091(15)
O8 0.0339(15) 0.0430(16) 0.0485(16) -0.0140(13) 0.0054(12) -0.0201(13)
C9 0.0288(19) 0.0272(19) 0.052(2) -0.0065(17) 0.0039(17) -0.0095(15)
C10 0.037(2) 0.0267(19) 0.055(3) -0.0037(17) 0.0038(18) -0.0110(16)
C11 0.039(2) 0.036(2) 0.057(3) -0.0007(19) 0.007(2) -0.0103(18)
C12 0.036(2) 0.038(2) 0.060(3) 0.003(2) 0.000(2) -0.0085(18)
C13 0.030(2) 0.031(2) 0.067(3) 0.0001(19) -0.0057(19) -0.0090(17)
C14 0.035(2) 0.0263(19) 0.057(3) -0.0030(17) -0.0060(18) -0.0068(16)
S15 0.0269(5) 0.0310(5) 0.0539(6) -0.0033(4) -0.0096(4) -0.0054(4)
C16 0.0272(19) 0.0264(18) 0.050(2) -0.0084(16) -0.0109(16) -0.0048(15)
C17 0.037(2) 0.0265(19) 0.046(2) -0.0086(16) -0.0052(17) -0.0102(16)
C18 0.037(2) 0.0280(19) 0.039(2) -0.0090(16) -0.0081(16) -0.0073(16)
C19 0.032(2) 0.0290(19) 0.044(2) -0.0084(16) -0.0120(16) -0.0053(16)
C20 0.0288(19) 0.0265(18) 0.042(2) -0.0092(15) -0.0075(15) -0.0045(15)
S21 0.0344(5) 0.0260(4) 0.0417(5) -0.0100(4) -0.0045(4) -0.0017(4)
C22 0.0290(19) 0.0265(18) 0.039(2) -0.0068(15) -0.0052(15) -0.0002(15)
C23 0.032(2) 0.038(2) 0.035(2) -0.0143(16) -0.0009(15) -0.0043(16)
C24 0.0297(19) 0.037(2) 0.036(2) -0.0101(16) -0.0014(15) -0.0041(16)
C25 0.0278(18) 0.032(2) 0.039(2) -0.0073(16) -0.0018(15) -0.0064(15)
C26 0.0257(18) 0.0307(19) 0.0332(19) -0.0097(15) -0.0041(14) -0.0020(15)
C27 0.033(2) 0.0259(18) 0.043(2) -0.0064(16) -0.0092(16) -0.0053(15)
C28 0.0295(19) 0.0269(18) 0.042(2) -0.0080(16) 0.0028(16) -0.0054(15)
S29 0.0470(6) 0.0480(6) 0.0431(6) -0.0062(5) 0.0070(5) -0.0234(5)
O30 0.0411(15) 0.0343(14) 0.0322(14) -0.0050(11) -0.0054(11) -0.0087(12)
C31 0.065(3) 0.048(3) 0.046(3) -0.001(2) -0.020(2) -0.017(2)
C32 0.104(5) 0.076(4) 0.043(3) 0.009(3) -0.025(3) -0.034(4)
O33 0.0351(15) 0.0369(15) 0.0420(15) -0.0016(12) -0.0117(12) -0.0054(12)
C34 0.055(3) 0.059(3) 0.051(3) -0.013(2) -0.019(2) -0.010(2)
C35 0.067(4) 0.090(4) 0.049(3) -0.014(3) -0.016(3) 0.004(3)
O36 0.0314(14) 0.0375(15) 0.0370(14) -0.0080(11) -0.0032(11) -0.0041(11)
C37 0.047(3) 0.042(2) 0.059(3) 0.000(2) -0.010(2) -0.002(2)
C38 0.060(3) 0.070(4) 0.054(3) 0.007(3) -0.024(2) -0.008(3)
O39 0.0580(19) 0.0291(14) 0.0486(17) -0.0080(12) 0.0134(14) -0.0137(13)
O40 0.0367(15) 0.0593(19) 0.0476(17) -0.0235(14) 0.0075(13) -0.0225(14)
O41 0.0317(15) 0.0451(17) 0.067(2) -0.0099(15) -0.0132(14) -0.0102(13)
O42 0.0351(15) 0.0365(16) 0.0569(18) 0.0031(13) -0.0067(13) -0.0033(12)
O43 0.0531(18) 0.0358(15) 0.0479(17) -0.0178(13) -0.0048(14) -0.0049(13)
O44 0.0320(14) 0.0328(14) 0.0518(17) -0.0089(12) -0.0033(12) 0.0021(11)
O45 0.061(2) 0.060(2) 0.070(2) 0.0138(18) -0.0136(18) -0.0266(18)
C46 0.066(3) 0.067(3) 0.043(2) -0.023(2) 0.014(2) -0.036(3)
C47 0.096(5) 0.107(5) 0.055(3) -0.041(3) 0.021(3) -0.066(4)
C48 0.081(4) 0.099(5) 0.042(3) -0.015(3) 0.003(3) -0.044(4)
C49 0.093(4) 0.074(4) 0.062(3) -0.039(3) 0.029(3) -0.033(3)
C50 0.039(3) 0.075(4) 0.069(3) 0.001(3) 0.009(2) -0.024(2)
C51 0.125(7) 0.068(4) 0.233(11) -0.049(6) 0.120(8) -0.054(5)
C52 0.058(4) 0.107(5) 0.090(5) -0.016(4) 0.028(3) -0.029(4)
C53 0.042(3) 0.117(6) 0.108(5) -0.006(5) 0.010(3) -0.012(3)
C54 0.039(2) 0.039(2) 0.044(2) -0.0023(18) -0.0089(18) -0.0100(18)
C55 0.054(3) 0.037(2) 0.064(3) 0.004(2) -0.022(2) -0.010(2)
C56 0.066(3) 0.059(3) 0.054(3) 0.002(2) 0.007(3) 0.003(3)
C57 0.065(3) 0.066(3) 0.044(3) 0.001(2) -0.021(2) -0.027(3)
C58 0.054(3) 0.051(3) 0.034(2) -0.0100(19) -0.0001(19) -0.017(2)
C59 0.052(3) 0.099(4) 0.046(3) -0.019(3) 0.010(2) -0.019(3)
C60 0.132(6) 0.063(3) 0.040(3) -0.003(2) 0.004(3) -0.047(4)
C61 0.061(3) 0.067(3) 0.035(2) -0.002(2) -0.012(2) -0.010(3)
C101 0.0300(19) 0.033(2) 0.0344(19) -0.0005(15) -0.0105(15) -0.0091(16)
S102 0.0355(5) 0.0304(5) 0.0433(5) -0.0010(4) -0.0120(4) -0.0135(4)
C103 0.034(2) 0.031(2) 0.043(2) -0.0010(16) -0.0134(17) -0.0115(16)
C104 0.042(2) 0.049(3) 0.045(2) 0.0087(19) -0.0119(19) -0.023(2)
C105 0.050(3) 0.044(2) 0.045(2) 0.0084(19) -0.016(2) -0.022(2)
C106 0.036(2) 0.031(2) 0.040(2) 0.0013(16) -0.0151(17) -0.0080(16)
C107 0.0271(18) 0.0254(18) 0.044(2) -0.0064(15) -0.0073(15) -0.0055(15)
O108 0.0340(14) 0.0412(15) 0.0381(14) -0.0042(12) -0.0065(11) -0.0188(12)
C109 0.0269(18) 0.0276(18) 0.045(2) -0.0124(16) -0.0039(16) -0.0067(15)
C110 0.034(2) 0.0290(19) 0.046(2) -0.0077(17) -0.0078(17) -0.0075(16)
C111 0.043(2) 0.037(2) 0.048(2) -0.0071(18) -0.0134(19) -0.0084(18)
C112 0.036(2) 0.042(2) 0.060(3) -0.013(2) -0.016(2) -0.0054(18)
C113 0.030(2) 0.034(2) 0.061(3) -0.0155(19) -0.0043(18) -0.0084(16)
C114 0.0301(19) 0.0261(18) 0.048(2) -0.0141(16) -0.0014(16) -0.0039(15)
S115 0.0282(4) 0.0357(5) 0.0416(5) -0.0139(4) 0.0048(4) -0.0083(4)
C116 0.0274(18) 0.0299(19) 0.0361(19) -0.0095(15) 0.0061(15) -0.0100(15)
C117 0.0285(18) 0.0294(18) 0.037(2) -0.0097(15) -0.0023(15) -0.0099(15)
C118 0.0296(19) 0.0295(19) 0.039(2) -0.0083(16) 0.0018(15) -0.0080(15)
C119 0.0300(19) 0.0280(19) 0.043(2) -0.0092(16) 0.0013(16) -0.0091(15)
C120 0.0311(19) 0.0280(18) 0.036(2) -0.0040(15) -0.0044(15) -0.0091(15)
S121 0.0409(5) 0.0251(4) 0.0425(5) -0.0025(4) -0.0106(4) -0.0037(4)
C122 0.039(2) 0.0284(19) 0.039(2) -0.0047(16) -0.0091(17) -0.0056(16)
C123 0.058(3) 0.041(2) 0.034(2) 0.0010(18) -0.0065(19) -0.015(2)
C124 0.062(3) 0.043(2) 0.036(2) -0.0056(18) -0.010(2) -0.014(2)
C125 0.049(2) 0.035(2) 0.043(2) -0.0110(18) -0.0095(19) -0.0127(19)
C126 0.0252(18) 0.034(2) 0.0329(19) -0.0039(15) -0.0049(14) -0.0039(15)
C127 0.035(2) 0.0270(18) 0.0331(19) -0.0061(15) 0.0006(15) -0.0079(15)
C128 0.0295(19) 0.0269(18) 0.038(2) -0.0035(15) -0.0093(15) -0.0029(15)
S129 0.0481(7) 0.0477(10) 0.0357(6) 0.0028(5) -0.0125(5) -0.0244(7)
S329 0.0482(12) 0.0478(14) 0.0359(11) 0.0031(12) -0.0118(11) -0.0234(12)
O130 0.0370(15) 0.0352(14) 0.0352(14) -0.0087(11) -0.0015(11) -0.0076(12)
C131 0.049(3) 0.052(3) 0.060(3) -0.018(2) 0.014(2) -0.018(2)
C132 0.105(5) 0.072(4) 0.067(4) -0.023(3) 0.027(4) -0.025(4)
O133 0.0480(17) 0.0415(16) 0.0327(14) -0.0108(12) 0.0012(12) -0.0095(13)
C134 0.074(4) 0.065(3) 0.038(2) 0.000(2) 0.014(2) -0.017(3)
C135 0.174(9) 0.140(8) 0.055(4) -0.028(4) 0.050(5) -0.048(7)
O136 0.0318(14) 0.0396(15) 0.0368(14) -0.0085(12) -0.0041(11) -0.0047(12)
C137 0.040(2) 0.045(3) 0.059(3) -0.019(2) 0.000(2) 0.002(2)
C138 0.069(4) 0.085(4) 0.059(3) -0.033(3) 0.010(3) -0.002(3)
O139 0.0360(16) 0.0509(18) 0.0516(18) 0.0046(14) -0.0112(13) -0.0192(14)
O140 0.060(2) 0.0290(15) 0.0601(19) -0.0065(13) -0.0148(15) -0.0150(14)
O141 0.0336(15) 0.0468(17) 0.0539(18) -0.0113(14) 0.0084(13) -0.0146(13)
O142 0.0347(15) 0.0461(17) 0.0525(17) -0.0228(14) 0.0041(13) -0.0035(13)
O143 0.063(2) 0.0318(15) 0.0466(17) 0.0018(13) -0.0121(15) -0.0102(14)
O144 0.0390(16) 0.0340(15) 0.0591(19) -0.0092(13) -0.0139(14) 0.0003(12)
O145 0.054(2) 0.066(2) 0.055(2) -0.0268(18) 0.0112(17) -0.0251(18)
O345 0.057(9) 0.071(9) 0.060(9) -0.017(9) 0.012(9) -0.022(9)
C146 0.081(4) 0.082(4) 0.052(3) 0.024(3) -0.025(3) -0.048(3)
C147 0.081(4) 0.092(5) 0.064(4) 0.020(3) -0.012(3) -0.048(4)
C148 0.101(6) 0.133(7) 0.152(8) 0.104(7) -0.066(6) -0.057(5)
C149 0.157(8) 0.174(9) 0.059(4) -0.012(5) 0.015(4) -0.118(8)
C150 0.044(3) 0.074(4) 0.076(4) -0.000(3) -0.025(3) -0.023(3)
C151 0.038(3) 0.145(7) 0.111(6) 0.001(5) -0.017(3) -0.004(4)
C152 0.128(7) 0.084(5) 0.201(10) -0.020(6) -0.117(7) -0.032(5)
C153 0.057(3) 0.088(4) 0.093(5) -0.005(4) -0.044(3) -0.010(3)
C154 0.031(2) 0.044(2) 0.044(2) -0.0165(18) 0.0033(17) -0.0086(17)
C155 0.064(3) 0.046(3) 0.060(3) -0.025(2) 0.007(2) -0.008(2)
C156 0.048(3) 0.064(3) 0.044(2) -0.022(2) -0.001(2) -0.005(2)
C157 0.046(3) 0.077(3) 0.048(3) -0.026(2) 0.010(2) -0.021(2)
C158 0.092(6) 0.059(3) 0.035(3) -0.010(2) -0.009(4) -0.031(4)
C159 0.155(11) 0.118(9) 0.043(5) -0.018(5) -0.047(6) 0.008(8)
C160 0.129(12) 0.082(6) 0.049(4) -0.030(4) -0.003(9) -0.039(7)
C161 0.152(11) 0.126(10) 0.047(5) -0.046(6) 0.034(6) -0.069(9)
C358 0.092(6) 0.060(3) 0.035(3) -0.010(2) -0.009(4) -0.031(4)
C359 0.150(13) 0.120(12) 0.042(8) -0.020(8) -0.035(9) -0.009(11)
C360 0.134(16) 0.094(9) 0.052(7) -0.030(7) 0.006(13) -0.027(11)
C361 0.158(14) 0.130(13) 0.045(7) -0.034(8) 0.025(10) -0.065(12)
O901 0.096(5) 0.209(10) 0.077(4) -0.052(5) 0.002(4) 0.004(6)
C902 0.090(9) 0.067(7) 0.113(9) 0.000(6) 0.027(7) -0.002(5)
O911 0.110(10) 0.213(13) 0.108(10) -0.040(10) 0.002(9) -0.001(10)
C912 0.089(14) 0.065(11) 0.113(13) -0.009(11) 0.019(11) -0.001(11)
O903 0.268(10) 0.096(4) 0.104(4) 0.004(4) 0.080(5) -0.020(5)
C904 0.155(9) 0.081(6) 0.188(11) -0.021(6) 0.073(8) -0.044(6)
O905 0.045(6) 0.066(7) 0.134(12) -0.029(7) -0.003(6) -0.019(5)
C906 0.026(6) 0.056(9) 0.115(14) -0.026(9) 0.009(7) -0.008(6)

loop_
_atom_type_symbol
_atom_type_scat_dispersion_real
_atom_type_scat_dispersion_imag
_atom_type_scat_Cromer_Mann_a1
_atom_type_scat_Cromer_Mann_b1
_atom_type_scat_Cromer_Mann_a2
_atom_type_scat_Cromer_Mann_b2
_atom_type_scat_Cromer_Mann_a3
_atom_type_scat_Cromer_Mann_b3
_atom_type_scat_Cromer_Mann_a4
_atom_type_scat_Cromer_Mann_b4
_atom_type_scat_Cromer_Mann_c
_atom_type_scat_source
C 0.0181 0.0091 2.3100 20.8439 1.0200 10.2075 1.5886 0.5687 0.8650 51.6512 0.2156 'International Tables Vol C 4.2.6.8 and 6.1.1.4'
H 0.0000 0.0000 0.4930 10.5109 0.3229 26.1257 0.1402 3.1424 0.0408 57.7998 0.0030 'International Tables Vol C 4.2.6.8 and 6.1.1.4'
N 0.0311 0.0180 12.2126 0.0057 3.1322 9.8933 2.0125 28.9975 1.1663 0.5826 -11.5290 'International Tables Vol C 4.2.6.8 and 6.1.1.4'
O 0.0492 0.0322 3.0485 13.2771 2.2868 5.7011 1.5463 0.3239 0.8670 32.9089 0.2508 'International Tables Vol C 4.2.6.8 and 6.1.1.4'
S 0.3331 0.5567 6.9053 1.4679 5.2034 22.2151 1.4379 0.2536 1.5863 56.1720 0.8669 'International Tables Vol C 4.2.6.8 and 6.1.1.4'

loop_
_geom_angle_atom_site_label_1
_geom_angle_site_symmetry_1
_geom_angle_atom_site_label_2
_geom_angle_site_symmetry_2
_geom_angle_atom_site_label_3
_geom_angle_site_symmetry_3
_geom_angle
_geom_angle_publ_flag
S2 . C1 . C25 . 114.9(3) yes
S2 . C1 . C26 . 123.4(3) yes
C25 . C1 . C26 . 121.6(3) yes
C1 . S2 . C3 . 106.42(17) yes
C1 . S2 . O39 . 106.38(18) yes
C3 . S2 . O39 . 109.49(18) yes
C1 . S2 . O40 . 109.11(18) yes
C3 . S2 . O40 . 106.77(18) yes
O39 . S2 . O40 . 118.12(19) yes
S2 . C3 . C4 . 117.7(3) yes
S2 . C3 . C28 . 120.6(3) yes
C4 . C3 . C28 . 121.6(3) yes
C3 . C4 . C5 . 121.9(4) yes
C3 . C4 . H41 . 119.1 no
C5 . C4 . H41 . 119.0 no
C4 . C5 . C6 . 116.5(4) yes
C4 . C5 . C46 . 119.1(4) yes
C6 . C5 . C46 . 124.4(4) yes
C5 . C6 . C7 . 120.1(3) yes
C5 . C6 . S29 . 120.4(3) yes
C7 . C6 . S29 . 119.1(3) yes
C6 . C7 . O8 . 126.2(3) yes
C6 . C7 . C28 . 122.1(3) yes
O8 . C7 . C28 . 111.6(3) yes
C7 . O8 . C9 . 122.2(3) yes
O8 . C9 . C10 . 123.4(4) yes
O8 . C9 . C14 . 117.0(4) yes
C10 . C9 . C14 . 119.6(4) yes
C9 . C10 . C11 . 120.0(4) yes
C9 . C10 . S29 . 122.3(3) yes
C11 . C10 . S29 . 117.0(4) yes
C10 . C11 . C12 . 120.8(4) yes
C10 . C11 . H111 . 119.7 no
C12 . C11 . H111 . 119.5 no
C11 . C12 . C13 . 117.7(4) yes
C11 . C12 . C50 . 121.5(5) yes
C13 . C12 . C50 . 120.8(4) yes
C12 . C13 . C14 . 121.5(4) yes
C12 . C13 . H131 . 119.2 no
C14 . C13 . H131 . 119.3 no
C9 . C14 . C13 . 119.7(4) yes
C9 . C14 . S15 . 119.6(3) yes
C13 . C14 . S15 . 120.6(3) yes
C14 . S15 . C16 . 101.48(19) yes
C14 . S15 . O41 . 107.5(2) yes
C16 . S15 . O41 . 108.81(18) yes
C14 . S15 . O42 . 108.89(19) yes
C16 . S15 . O42 . 109.99(18) yes
O41 . S15 . O42 . 118.72(19) yes
S15 . C16 . C17 . 115.1(3) yes
S15 . C16 . C27 . 123.7(3) yes
C17 . C16 . C27 . 121.1(4) yes
C16 . C17 . C18 . 122.4(4) yes
C16 . C17 . H171 . 118.9 no
C18 . C17 . H171 . 118.7 no
C17 . C18 . C19 . 116.8(4) yes
C17 . C18 . C54 . 122.3(4) yes
C19 . C18 . C54 . 120.9(3) yes
C18 . C19 . C20 . 121.0(4) yes
C18 . C19 . H191 . 119.6 no
C20 . C19 . H191 . 119.4 no
C19 . C20 . S21 . 117.2(3) yes
C19 . C20 . C27 . 122.0(4) yes
S21 . C20 . C27 . 120.8(3) yes
C20 . S21 . C22 . 107.93(18) yes
C20 . S21 . O43 . 108.44(18) yes
C22 . S21 . O43 . 106.67(18) yes
C20 . S21 . O44 . 107.01(18) yes
C22 . S21 . O44 . 107.92(17) yes
O43 . S21 . O44 . 118.49(18) yes
S21 . C22 . C23 . 117.2(3) yes
S21 . C22 . C26 . 120.8(3) yes
C23 . C22 . C26 . 122.0(4) yes
C22 . C23 . C24 . 120.9(4) yes
C22 . C23 . H231 . 119.7 no
C24 . C23 . H231 . 119.4 no
C23 . C24 . C25 . 117.5(4) yes
C23 . C24 . C58 . 120.1(3) yes
C25 . C24 . C58 . 122.4(4) yes
C24 . C25 . C1 . 121.4(4) yes
C24 . C25 . H251 . 119.3 no
C1 . C25 . H251 . 119.3 no
C1 . C26 . C22 . 116.4(3) yes
C1 . C26 . O30 . 123.0(3) yes
C22 . C26 . O30 . 120.2(3) yes
C20 . C27 . C16 . 116.6(4) yes
C20 . C27 . O33 . 117.6(4) yes
C16 . C27 . O33 . 125.8(3) yes
C7 . C28 . C3 . 116.5(4) yes
C7 . C28 . O36 . 120.9(3) yes
C3 . C28 . O36 . 122.4(3) yes
C6 . S29 . C10 . 98.7(2) yes
C6 . S29 . O45 . 105.6(2) yes
C10 . S29 . O45 . 104.4(2) yes
C26 . O30 . C31 . 116.3(3) yes
O30 . C31 . C32 . 106.1(4) yes
O30 . C31 . H311 . 110.6 no
C32 . C31 . H311 . 110.4 no
O30 . C31 . H312 . 110.6 no
C32 . C31 . H312 . 109.6 no
H311 . C31 . H312 . 109.5 no
C31 . C32 . H321 . 110.8 no
C31 . C32 . H322 . 108.4 no
H321 . C32 . H322 . 109.5 no
C31 . C32 . H323 . 109.2 no
H321 . C32 . H323 . 109.5 no
H322 . C32 . H323 . 109.5 no
C27 . O33 . C34 . 115.3(3) yes
O33 . C34 . C35 . 108.8(4) yes
O33 . C34 . H341 . 110.0 no
C35 . C34 . H341 . 109.7 no
O33 . C34 . H342 . 109.6 no
C35 . C34 . H342 . 109.4 no
H341 . C34 . H342 . 109.5 no
C34 . C35 . H351 . 110.2 no
C34 . C35 . H352 . 108.9 no
H351 . C35 . H352 . 109.5 no
C34 . C35 . H353 . 109.2 no
H351 . C35 . H353 . 109.5 no
H352 . C35 . H353 . 109.5 no
C28 . O36 . C37 . 113.1(3) yes
O36 . C37 . C38 . 108.5(4) yes
O36 . C37 . H371 . 109.8 no
C38 . C37 . H371 . 110.0 no
O36 . C37 . H372 . 110.0 no
C38 . C37 . H372 . 109.1 no
H371 . C37 . H372 . 109.5 no
C37 . C38 . H381 . 110.1 no
C37 . C38 . H382 . 108.7 no
H381 . C38 . H382 . 109.5 no
C37 . C38 . H383 . 109.6 no
H381 . C38 . H383 . 109.5 no
H382 . C38 . H383 . 109.5 no
C5 . C46 . C47 . 110.9(4) yes
C5 . C46 . C48 . 111.9(4) yes
C47 . C46 . C48 . 106.2(5) yes
C5 . C46 . C49 . 109.0(4) yes
C47 . C46 . C49 . 107.6(5) yes
C48 . C46 . C49 . 111.0(4) yes
C46 . C47 . H471 . 109.7 no
C46 . C47 . H472 . 109.1 no
H471 . C47 . H472 . 109.5 no
C46 . C47 . H473 . 109.7 no
H471 . C47 . H473 . 109.5 no
H472 . C47 . H473 . 109.5 no
C46 . C48 . H481 . 109.7 no
C46 . C48 . H482 . 109.2 no
H481 . C48 . H482 . 109.5 no
C46 . C48 . H483 . 109.6 no
H481 . C48 . H483 . 109.5 no
H482 . C48 . H483 . 109.5 no
C46 . C49 . H491 . 110.0 no
C46 . C49 . H492 . 109.2 no
H491 . C49 . H492 . 109.5 no
C46 . C49 . H493 . 109.2 no
H491 . C49 . H493 . 109.5 no
H492 . C49 . H493 . 109.5 no
C12 . C50 . C51 . 108.7(5) yes
C12 . C50 . C52 . 111.6(4) yes
C51 . C50 . C52 . 106.9(6) yes
C12 . C50 . C53 . 108.6(4) yes
C51 . C50 . C53 . 116.3(7) yes
C52 . C50 . C53 . 104.7(6) yes
C50 . C51 . H511 . 109.6 no
C50 . C51 . H512 . 110.1 no
H511 . C51 . H512 . 109.5 no
C50 . C51 . H513 . 108.8 no
H511 . C51 . H513 . 109.5 no
H512 . C51 . H513 . 109.5 no
C50 . C52 . H521 . 109.9 no
C50 . C52 . H522 . 110.0 no
H521 . C52 . H522 . 109.5 no
C50 . C52 . H523 . 108.5 no
H521 . C52 . H523 . 109.5 no
H522 . C52 . H523 . 109.5 no
C50 . C53 . H531 . 110.6 no
C50 . C53 . H532 . 108.9 no
H531 . C53 . H532 . 109.5 no
C50 . C53 . H533 . 108.8 no
H531 . C53 . H533 . 109.5 no
H532 . C53 . H533 . 109.5 no
C18 . C54 . C55 . 108.0(4) yes
C18 . C54 . C56 . 111.2(4) yes
C55 . C54 . C56 . 109.3(4) yes
C18 . C54 . C57 . 110.7(4) yes
C55 . C54 . C57 . 108.7(4) yes
C56 . C54 . C57 . 108.9(4) yes
C54 . C55 . H551 . 109.7 no
C54 . C55 . H552 . 109.5 no
H551 . C55 . H552 . 109.5 no
C54 . C55 . H553 . 109.3 no
H551 . C55 . H553 . 109.5 no
H552 . C55 . H553 . 109.5 no
C54 . C56 . H561 . 109.6 no
C54 . C56 . H562 . 109.3 no
H561 . C56 . H562 . 109.5 no
C54 . C56 . H563 . 109.5 no
H561 . C56 . H563 . 109.5 no
H562 . C56 . H563 . 109.5 no
C54 . C57 . H571 . 109.9 no
C54 . C57 . H572 . 109.1 no
H571 . C57 . H572 . 109.5 no
C54 . C57 . H573 . 109.4 no
H571 . C57 . H573 . 109.5 no
H572 . C57 . H573 . 109.5 no
C24 . C58 . C59 . 108.0(4) yes
C24 . C58 . C60 . 112.0(4) yes
C59 . C58 . C60 . 108.5(5) yes
C24 . C58 . C61 . 110.0(4) yes
C59 . C58 . C61 . 109.1(4) yes
C60 . C58 . C61 . 109.2(4) yes
C58 . C59 . H591 . 109.7 no
C58 . C59 . H592 . 109.9 no
H591 . C59 . H592 . 109.5 no
C58 . C59 . H593 . 108.8 no
H591 . C59 . H593 . 109.5 no
H592 . C59 . H593 . 109.5 no
C58 . C60 . H601 . 110.0 no
C58 . C60 . H602 . 109.1 no
H601 . C60 . H602 . 109.5 no
C58 . C60 . H603 . 109.3 no
H601 . C60 . H603 . 109.5 no
H602 . C60 . H603 . 109.5 no
C58 . C61 . H611 . 110.0 no
C58 . C61 . H612 . 109.2 no
H611 . C61 . H612 . 109.5 no
C58 . C61 . H613 . 109.2 no
H611 . C61 . H613 . 109.5 no
H612 . C61 . H613 . 109.5 no
S102 . C101 . C125 . 116.6(3) yes
S102 . C101 . C126 . 122.3(3) yes
C125 . C101 . C126 . 120.9(4) yes
C101 . S102 . C103 . 106.35(17) yes
C101 . S102 . O139 . 109.66(18) yes
C103 . S102 . O139 . 106.29(19) yes
C101 . S102 . O140 . 106.33(19) yes
C103 . S102 . O140 . 109.40(19) yes
O139 . S102 . O140 . 118.24(19) yes
S102 . C103 . C104 . 117.5(3) yes
S102 . C103 . C128 . 120.6(3) yes
C104 . C103 . C128 . 121.9(4) yes
C103 . C104 . C105 . 122.0(4) yes
C103 . C104 . H1041 . 119.2 no
C105 . C104 . H1041 . 118.8 no
C104 . C105 . C106 . 116.5(4) yes
C104 . C105 . C146 . 118.9(4) yes
C106 . C105 . C146 . 124.6(4) yes
C105 . C106 . C107 . 120.3(4) yes
C105 . C106 . S129 . 120.4(3) yes
C107 . C106 . S129 . 118.8(3) yes
C105 . C106 . C107 . 120.3(4) yes
C105 . C106 . S329 . 116.2(5) yes
C107 . C106 . S329 . 121.0(5) yes
C106 . C107 . O108 . 126.8(3) yes
C106 . C107 . C128 . 121.7(3) yes
O108 . C107 . C128 . 111.4(3) yes
C107 . O108 . C109 . 121.8(3) yes
O108 . C109 . C110 . 124.1(3) yes
O108 . C109 . C114 . 116.7(3) yes
C110 . C109 . C114 . 119.2(3) yes
C109 . C110 . C111 . 120.0(4) yes
C109 . C110 . S129 . 120.8(3) yes
C111 . C110 . S129 . 118.1(3) yes
C109 . C110 . C111 . 120.0(4) yes
C109 . C110 . S329 . 128.1(5) yes
C111 . C110 . S329 . 110.2(5) yes
C110 . C111 . C112 . 121.0(4) yes
C110 . C111 . H1111 . 119.7 no
C112 . C111 . H1111 . 119.3 no
C111 . C112 . C113 . 117.7(4) yes
C111 . C112 . C150 . 122.2(4) yes
C113 . C112 . C150 . 120.1(4) yes
C112 . C113 . C114 . 121.6(4) yes
C112 . C113 . H1131 . 119.0 no
C114 . C113 . H1131 . 119.4 no
C109 . C114 . C113 . 119.6(4) yes
C109 . C114 . S115 . 120.2(3) yes
C113 . C114 . S115 . 120.1(3) yes
C114 . S115 . C116 . 101.41(18) yes
C114 . S115 . O141 . 107.00(18) yes
C116 . S115 . O141 . 108.95(17) yes
C114 . S115 . O142 . 109.21(18) yes
C116 . S115 . O142 . 110.13(17) yes
O141 . S115 . O142 . 118.71(18) yes
S115 . C116 . C117 . 115.4(3) yes
S115 . C116 . C127 . 124.0(3) yes
C117 . C116 . C127 . 120.5(3) yes
C116 . C117 . C118 . 122.7(3) yes
C116 . C117 . H1171 . 118.8 no
C118 . C117 . H1171 . 118.5 no
C117 . C118 . C119 . 116.7(3) yes
C117 . C118 . C154 . 121.8(3) yes
C119 . C118 . C154 . 121.5(3) yes
C118 . C119 . C120 . 121.4(4) yes
C118 . C119 . H1191 . 119.4 no
C120 . C119 . H1191 . 119.2 no
C119 . C120 . S121 . 117.4(3) yes
C119 . C120 . C127 . 122.1(3) yes
S121 . C120 . C127 . 120.4(3) yes
C120 . S121 . C122 . 106.93(18) yes
C120 . S121 . O143 . 108.78(18) yes
C122 . S121 . O143 . 107.02(19) yes
C120 . S121 . O144 . 107.18(18) yes
C122 . S121 . O144 . 107.95(19) yes
O143 . S121 . O144 . 118.46(19) yes
S121 . C122 . C123 . 117.5(3) yes
S121 . C122 . C126 . 120.5(3) yes
C123 . C122 . C126 . 122.0(4) yes
C122 . C123 . C124 . 121.4(4) yes
C122 . C123 . H1231 . 119.3 no
C124 . C123 . H1231 . 119.4 no
C123 . C124 . C125 . 116.9(4) yes
C123 . C124 . C158 . 119.0(5) yes
C125 . C124 . C158 . 123.9(5) yes
C123 . C124 . C125 . 116.9(4) yes
C123 . C124 . C358 . 125.6(8) yes
C125 . C124 . C358 . 116.9(7) yes
C124 . C125 . C101 . 121.5(4) yes
C124 . C125 . H1251 . 119.4 no
C101 . C125 . H1251 . 119.2 no
C101 . C126 . C122 . 117.0(3) yes
C101 . C126 . O130 . 121.8(3) yes
C122 . C126 . O130 . 120.7(3) yes
C116 . C127 . C120 . 116.5(3) yes
C116 . C127 . O133 . 123.8(3) yes
C120 . C127 . O133 . 119.7(3) yes
C107 . C128 . C103 . 116.5(4) yes
C107 . C128 . O136 . 121.0(3) yes
C103 . C128 . O136 . 122.3(3) yes
C106 . S129 . C110 . 98.95(19) yes
C106 . S129 . O145 . 105.2(2) yes
C110 . S129 . O145 . 105.2(2) yes
C106 . S329 . C110 . 94.2(7) yes
C106 . S329 . O345 . 103.0(18) yes
C110 . S329 . O345 . 114.3(18) yes
C126 . O130 . C131 . 116.8(3) yes
O130 . C131 . C132 . 106.8(4) yes
O130 . C131 . H1311 . 110.6 no
C132 . C131 . H1311 . 109.9 no
O130 . C131 . H1312 . 110.1 no
C132 . C131 . H1312 . 110.0 no
H1311 . C131 . H1312 . 109.5 no
C131 . C132 . H1321 . 110.3 no
C131 . C132 . H1322 . 109.1 no
H1321 . C132 . H1322 . 109.5 no
C131 . C132 . H1323 . 109.0 no
H1321 . C132 . H1323 . 109.5 no
H1322 . C132 . H1323 . 109.5 no
C127 . O133 . C134 . 114.2(3) yes
O133 . C134 . C135 . 108.2(5) yes
O133 . C134 . H1341 . 110.1 no
C135 . C134 . H1341 . 108.3 no
O133 . C134 . H1342 . 110.2 no
C135 . C134 . H1342 . 110.4 no
H1341 . C134 . H1342 . 109.5 no
C134 . C135 . H1351 . 111.0 no
C134 . C135 . H1352 . 109.8 no
H1351 . C135 . H1352 . 109.5 no
C134 . C135 . H1353 . 107.7 no
H1351 . C135 . H1353 . 109.5 no
H1352 . C135 . H1353 . 109.5 no
C128 . O136 . C137 . 113.2(3) yes
O136 . C137 . C138 . 108.7(4) yes
O136 . C137 . H1371 . 109.8 no
C138 . C137 . H1371 . 109.0 no
O136 . C137 . H1372 . 109.6 no
C138 . C137 . H1372 . 110.4 no
H1371 . C137 . H1372 . 109.5 no
C137 . C138 . H1381 . 109.4 no
C137 . C138 . H1382 . 110.2 no
H1381 . C138 . H1382 . 109.5 no
C137 . C138 . H1383 . 108.8 no
H1381 . C138 . H1383 . 109.5 no
H1382 . C138 . H1383 . 109.5 no
C105 . C146 . C147 . 111.6(4) yes
C105 . C146 . C148 . 109.9(6) yes
C147 . C146 . C148 . 110.4(5) yes
C105 . C146 . C149 . 112.5(5) yes
C147 . C146 . C149 . 104.6(6) yes
C148 . C146 . C149 . 107.7(7) yes
C146 . C147 . H1471 . 109.9 no
C146 . C147 . H1472 . 107.4 no
H1471 . C147 . H1472 . 109.5 no
C146 . C147 . H1473 . 111.1 no
H1471 . C147 . H1473 . 109.5 no
H1472 . C147 . H1473 . 109.5 no
C146 . C148 . H1481 . 109.9 no
C146 . C148 . H1482 . 107.1 no
H1481 . C148 . H1482 . 109.5 no
C146 . C148 . H1483 . 111.4 no
H1481 . C148 . H1483 . 109.5 no
H1482 . C148 . H1483 . 109.5 no
C146 . C149 . H1491 . 109.6 no
C146 . C149 . H1492 . 109.3 no
H1491 . C149 . H1492 . 109.5 no
C146 . C149 . H1493 . 109.5 no
H1491 . C149 . H1493 . 109.5 no
H1492 . C149 . H1493 . 109.5 no
C112 . C150 . C151 . 107.1(5) yes
C112 . C150 . C152 . 110.0(5) yes
C151 . C150 . C152 . 112.8(7) yes
C112 . C150 . C153 . 111.0(4) yes
C151 . C150 . C153 . 103.3(5) yes
C152 . C150 . C153 . 112.4(6) yes
C150 . C151 . H1511 . 109.9 no
C150 . C151 . H1512 . 109.5 no
H1511 . C151 . H1512 . 109.5 no
C150 . C151 . H1513 . 109.0 no
H1511 . C151 . H1513 . 109.5 no
H1512 . C151 . H1513 . 109.5 no
C150 . C152 . H1521 . 109.9 no
C150 . C152 . H1522 . 109.1 no
H1521 . C152 . H1522 . 109.5 no
C150 . C152 . H1523 . 109.4 no
H1521 . C152 . H1523 . 109.5 no
H1522 . C152 . H1523 . 109.5 no
C150 . C153 . H1531 . 110.2 no
C150 . C153 . H1532 . 108.9 no
H1531 . C153 . H1532 . 109.5 no
C150 . C153 . H1533 . 109.3 no
H1531 . C153 . H1533 . 109.5 no
H1532 . C153 . H1533 . 109.5 no
C118 . C154 . C155 . 108.4(4) yes
C118 . C154 . C156 . 111.5(3) yes
C155 . C154 . C156 . 108.7(4) yes
C118 . C154 . C157 . 109.9(3) yes
C155 . C154 . C157 . 109.6(4) yes
C156 . C154 . C157 . 108.8(4) yes
C154 . C155 . H1551 . 110.0 no
C154 . C155 . H1552 . 109.3 no
H1551 . C155 . H1552 . 109.5 no
C154 . C155 . H1553 . 109.2 no
H1551 . C155 . H1553 . 109.5 no
H1552 . C155 . H1553 . 109.5 no
C154 . C156 . H1561 . 109.5 no
C154 . C156 . H1562 . 109.5 no
H1561 . C156 . H1562 . 109.5 no
C154 . C156 . H1563 . 109.4 no
H1561 . C156 . H1563 . 109.5 no
H1562 . C156 . H1563 . 109.5 no
C154 . C157 . H1571 . 109.4 no
C154 . C157 . H1572 . 109.3 no
H1571 . C157 . H1572 . 109.5 no
C154 . C157 . H1573 . 109.7 no
H1571 . C157 . H1573 . 109.5 no
H1572 . C157 . H1573 . 109.5 no
C124 . C158 . C159 . 106.3(7) yes
C124 . C158 . C160 . 111.4(8) yes
C159 . C158 . C160 . 108.9(7) yes
C124 . C158 . C161 . 112.7(6) yes
C159 . C158 . C161 . 108.7(7) yes
C160 . C158 . C161 . 108.8(6) yes
C158 . C159 . H1591 . 109.6 no
C158 . C159 . H1592 . 109.9 no
H1591 . C159 . H1592 . 109.5 no
C158 . C159 . H1593 . 108.9 no
H1591 . C159 . H1593 . 109.5 no
H1592 . C159 . H1593 . 109.5 no
C158 . C160 . H1601 . 109.2 no
C158 . C160 . H1602 . 109.1 no
H1601 . C160 . H1602 . 109.5 no
C158 . C160 . H1603 . 110.1 no
H1601 . C160 . H1603 . 109.5 no
H1602 . C160 . H1603 . 109.5 no
C158 . C161 . H1611 . 110.4 no
C158 . C161 . H1612 . 109.2 no
H1611 . C161 . H1612 . 109.5 no
C158 . C161 . H1613 . 108.8 no
H1611 . C161 . H1613 . 109.5 no
H1612 . C161 . H1613 . 109.5 no
C124 . C358 . C359 . 112.3(13) yes
C124 . C358 . C360 . 108.4(17) yes
C359 . C358 . C360 . 109.6(9) yes
C124 . C358 . C361 . 108.8(13) yes
C359 . C358 . C361 . 108.9(9) yes
C360 . C358 . C361 . 108.8(9) yes
C358 . C359 . H3591 . 109.5 no
C358 . C359 . H3592 . 111.5 no
H3591 . C359 . H3592 . 109.5 no
C358 . C359 . H3593 . 107.4 no
H3591 . C359 . H3593 . 109.5 no
H3592 . C359 . H3593 . 109.5 no
C358 . C360 . H3601 . 110.6 no
C358 . C360 . H3602 . 105.9 no
H3601 . C360 . H3602 . 109.5 no
C358 . C360 . H3603 . 111.8 no
H3601 . C360 . H3603 . 109.5 no
H3602 . C360 . H3603 . 109.5 no
C358 . C361 . H3611 . 109.1 no
C358 . C361 . H3612 . 112.4 no
H3611 . C361 . H3612 . 109.5 no
C358 . C361 . H3613 . 106.9 no
H3611 . C361 . H3613 . 109.5 no
H3612 . C361 . H3613 . 109.5 no
C902 . O901 . H9011 . 108.3 no
O901 . C902 . H9021 . 109.8 no
O901 . C902 . H9022 . 109.8 no
H9021 . C902 . H9022 . 109.5 no
O901 . C902 . H9023 . 108.8 no
H9021 . C902 . H9023 . 109.5 no
H9022 . C902 . H9023 . 109.5 no
C912 . O911 . H9111 . 106.9 no
O911 . C912 . H9121 . 113.8 no
O911 . C912 . H9122 . 113.5 no
H9121 . C912 . H9122 . 109.5 no
O911 . C912 . H9123 . 100.7 no
H9121 . C912 . H9123 . 109.5 no
H9122 . C912 . H9123 . 109.5 no
C904 . O903 . H9031 . 120.5 no
O903 . C904 . H9041 . 110.3 no
O903 . C904 . H9042 . 108.5 no
H9041 . C904 . H9042 . 109.5 no
O903 . C904 . H9043 . 109.6 no
H9041 . C904 . H9043 . 109.5 no
H9042 . C904 . H9043 . 109.5 no
C906 . O905 . H9051 . 125.1 no
O905 . C906 . H9061 . 109.4 no
O905 . C906 . H9062 . 109.8 no
H9061 . C906 . H9062 . 109.5 no
O905 . C906 . H9063 . 109.2 no
H9061 . C906 . H9063 . 109.5 no
H9062 . C906 . H9063 . 109.5 no

loop_
_geom_bond_atom_site_label_1
_geom_bond_site_symmetry_1
_geom_bond_atom_site_label_2
_geom_bond_site_symmetry_2
_geom_bond_distance
_geom_bond_publ_flag
C1 . S2 . 1.787(4) yes
C1 . C25 . 1.385(5) yes
C1 . C26 . 1.398(5) yes
S2 . C3 . 1.773(4) yes
S2 . O39 . 1.442(3) yes
S2 . O40 . 1.433(3) yes
C3 . C4 . 1.392(6) yes
C3 . C28 . 1.376(5) yes
C4 . C5 . 1.386(6) yes
C4 . H41 . 0.950 no
C5 . C6 . 1.425(6) yes
C5 . C46 . 1.552(6) yes
C6 . C7 . 1.387(6) yes
C6 . S29 . 1.795(4) yes
C7 . O8 . 1.366(5) yes
C7 . C28 . 1.401(5) yes
O8 . C9 . 1.362(5) yes
C9 . C10 . 1.368(6) yes
C9 . C14 . 1.391(6) yes
C10 . C11 . 1.405(6) yes
C10 . S29 . 1.769(4) yes
C11 . C12 . 1.381(7) yes
C11 . H111 . 0.950 no
C12 . C13 . 1.396(7) yes
C12 . C50 . 1.543(6) yes
C13 . C14 . 1.377(6) yes
C13 . H131 . 0.950 no
C14 . S15 . 1.788(5) yes
S15 . C16 . 1.786(4) yes
S15 . O41 . 1.430(3) yes
S15 . O42 . 1.438(3) yes
C16 . C17 . 1.401(6) yes
C16 . C27 . 1.386(6) yes
C17 . C18 . 1.386(6) yes
C17 . H171 . 0.950 no
C18 . C19 . 1.399(6) yes
C18 . C54 . 1.534(6) yes
C19 . C20 . 1.393(6) yes
C19 . H191 . 0.950 no
C20 . S21 . 1.777(4) yes
C20 . C27 . 1.409(5) yes
S21 . C22 . 1.783(4) yes
S21 . O43 . 1.436(3) yes
S21 . O44 . 1.433(3) yes
C22 . C23 . 1.390(5) yes
C22 . C26 . 1.394(5) yes
C23 . C24 . 1.389(6) yes
C23 . H231 . 0.950 no
C24 . C25 . 1.391(5) yes
C24 . C58 . 1.542(6) yes
C25 . H251 . 0.950 no
C26 . O30 . 1.356(5) yes
C27 . O33 . 1.355(5) yes
C28 . O36 . 1.353(5) yes
S29 . O45 . 1.493(4) yes
O30 . C31 . 1.455(5) yes
C31 . C32 . 1.509(7) yes
C31 . H311 . 0.950 no
C31 . H312 . 0.950 no
C32 . H321 . 0.950 no
C32 . H322 . 0.950 no
C32 . H323 . 0.950 no
O33 . C34 . 1.452(5) yes
C34 . C35 . 1.483(8) yes
C34 . H341 . 0.950 no
C34 . H342 . 0.950 no
C35 . H351 . 0.950 no
C35 . H352 . 0.950 no
C35 . H353 . 0.950 no
O36 . C37 . 1.447(5) yes
C37 . C38 . 1.490(7) yes
C37 . H371 . 0.950 no
C37 . H372 . 0.950 no
C38 . H381 . 0.950 no
C38 . H382 . 0.950 no
C38 . H383 . 0.950 no
C46 . C47 . 1.534(7) yes
C46 . C48 . 1.525(8) yes
C46 . C49 . 1.536(8) yes
C47 . H471 . 0.950 no
C47 . H472 . 0.950 no
C47 . H473 . 0.950 no
C48 . H481 . 0.950 no
C48 . H482 . 0.950 no
C48 . H483 . 0.950 no
C49 . H491 . 0.950 no
C49 . H492 . 0.950 no
C49 . H493 . 0.950 no
C50 . C51 . 1.490(8) yes
C50 . C52 . 1.541(9) yes
C50 . C53 . 1.505(9) yes
C51 . H511 . 0.950 no
C51 . H512 . 0.950 no
C51 . H513 . 0.950 no
C52 . H521 . 0.950 no
C52 . H522 . 0.950 no
C52 . H523 . 0.950 no
C53 . H531 . 0.950 no
C53 . H532 . 0.950 no
C53 . H533 . 0.950 no
C54 . C55 . 1.530(6) yes
C54 . C56 . 1.533(7) yes
C54 . C57 . 1.527(6) yes
C55 . H551 . 0.950 no
C55 . H552 . 0.950 no
C55 . H553 . 0.950 no
C56 . H561 . 0.950 no
C56 . H562 . 0.950 no
C56 . H563 . 0.950 no
C57 . H571 . 0.950 no
C57 . H572 . 0.950 no
C57 . H573 . 0.950 no
C58 . C59 . 1.534(7) yes
C58 . C60 . 1.529(7) yes
C58 . C61 . 1.529(6) yes
C59 . H591 . 0.950 no
C59 . H592 . 0.950 no
C59 . H593 . 0.950 no
C60 . H601 . 0.950 no
C60 . H602 . 0.950 no
C60 . H603 . 0.950 no
C61 . H611 . 0.950 no
C61 . H612 . 0.950 no
C61 . H613 . 0.950 no
C101 . S102 . 1.782(4) yes
C101 . C125 . 1.388(6) yes
C101 . C126 . 1.397(5) yes
S102 . C103 . 1.778(4) yes
S102 . O139 . 1.436(3) yes
S102 . O140 . 1.433(3) yes
C103 . C104 . 1.386(6) yes
C103 . C128 . 1.374(5) yes
C104 . C105 . 1.386(6) yes
C104 . H1041 . 0.950 no
C105 . C106 . 1.423(6) yes
C105 . C146 . 1.549(6) yes
C106 . C107 . 1.388(6) yes
C106 . S129 . 1.790(4) yes
C106 . C107 . 1.388(6) yes
C106 . S329 . 1.896(14) yes
C107 . O108 . 1.368(4) yes
C107 . C128 . 1.408(5) yes
O108 . C109 . 1.357(4) yes
C109 . C110 . 1.371(6) yes
C109 . C114 . 1.400(5) yes
C110 . C111 . 1.398(6) yes
C110 . S129 . 1.787(4) yes
C110 . C111 . 1.398(6) yes
C110 . S329 . 1.815(14) yes
C111 . C112 . 1.385(6) yes
C111 . H1111 . 0.950 no
C112 . C113 . 1.387(6) yes
C112 . C150 . 1.531(6) yes
C113 . C114 . 1.380(6) yes
C113 . H1131 . 0.950 no
C114 . S115 . 1.782(4) yes
S115 . C116 . 1.780(4) yes
S115 . O141 . 1.435(3) yes
S115 . O142 . 1.429(3) yes
C116 . C117 . 1.392(5) yes
C116 . C127 . 1.401(5) yes
C117 . C118 . 1.379(5) yes
C117 . H1171 . 0.950 no
C118 . C119 . 1.391(5) yes
C118 . C154 . 1.533(5) yes
C119 . C120 . 1.382(5) yes
C119 . H1191 . 0.950 no
C120 . S121 . 1.783(4) yes
C120 . C127 . 1.396(5) yes
S121 . C122 . 1.777(4) yes
S121 . O143 . 1.438(3) yes
S121 . O144 . 1.440(3) yes
C122 . C123 . 1.379(6) yes
C122 . C126 . 1.385(5) yes
C123 . C124 . 1.390(6) yes
C123 . H1231 . 0.950 no
C124 . C125 . 1.399(6) yes
C124 . C158 . 1.539(11) yes
C124 . C125 . 1.399(6) yes
C124 . C358 . 1.554(19) yes
C125 . H1251 . 0.950 no
C126 . O130 . 1.357(5) yes
C127 . O133 . 1.355(5) yes
C128 . O136 . 1.353(5) yes
S129 . O145 . 1.489(4) yes
S329 . O345 . 1.500(5) yes
O130 . C131 . 1.465(5) yes
C131 . C132 . 1.477(8) yes
C131 . H1311 . 0.950 no
C131 . H1312 . 0.950 no
C132 . H1321 . 0.950 no
C132 . H1322 . 0.950 no
C132 . H1323 . 0.950 no
O133 . C134 . 1.458(5) yes
C134 . C135 . 1.490(9) yes
C134 . H1341 . 0.950 no
C134 . H1342 . 0.950 no
C135 . H1351 . 0.950 no
C135 . H1352 . 0.950 no
C135 . H1353 . 0.950 no
O136 . C137 . 1.448(5) yes
C137 . C138 . 1.469(7) yes
C137 . H1371 . 0.950 no
C137 . H1372 . 0.950 no
C138 . H1381 . 0.950 no
C138 . H1382 . 0.950 no
C138 . H1383 . 0.950 no
C146 . C147 . 1.519(7) yes
C146 . C148 . 1.496(10) yes
C146 . C149 . 1.523(10) yes
C147 . H1471 . 0.950 no
C147 . H1472 . 0.950 no
C147 . H1473 . 0.950 no
C148 . H1481 . 0.950 no
C148 . H1482 . 0.950 no
C148 . H1483 . 0.950 no
C149 . H1491 . 0.950 no
C149 . H1492 . 0.950 no
C149 . H1493 . 0.950 no
C150 . C151 . 1.583(10) yes
C150 . C152 . 1.479(9) yes
C150 . C153 . 1.529(8) yes
C151 . H1511 . 0.950 no
C151 . H1512 . 0.950 no
C151 . H1513 . 0.950 no
C152 . H1521 . 0.950 no
C152 . H1522 . 0.950 no
C152 . H1523 . 0.950 no
C153 . H1531 . 0.950 no
C153 . H1532 . 0.950 no
C153 . H1533 . 0.950 no
C154 . C155 . 1.531(6) yes
C154 . C156 . 1.535(6) yes
C154 . C157 . 1.523(6) yes
C155 . H1551 . 0.950 no
C155 . H1552 . 0.950 no
C155 . H1553 . 0.950 no
C156 . H1561 . 0.950 no
C156 . H1562 . 0.950 no
C156 . H1563 . 0.950 no
C157 . H1571 . 0.950 no
C157 . H1572 . 0.950 no
C157 . H1573 . 0.950 no
C158 . C159 . 1.539(5) yes
C158 . C160 . 1.536(5) yes
C158 . C161 . 1.536(5) yes
C159 . H1591 . 0.950 no
C159 . H1592 . 0.950 no
C159 . H1593 . 0.950 no
C160 . H1601 . 0.950 no
C160 . H1602 . 0.950 no
C160 . H1603 . 0.950 no
C161 . H1611 . 0.950 no
C161 . H1612 . 0.950 no
C161 . H1613 . 0.950 no
C358 . C359 . 1.539(5) yes
C358 . C360 . 1.538(5) yes
C358 . C361 . 1.538(5) yes
C359 . H3591 . 0.950 no
C359 . H3592 . 0.950 no
C359 . H3593 . 0.950 no
C360 . H3601 . 0.950 no
C360 . H3602 . 0.950 no
C360 . H3603 . 0.950 no
C361 . H3611 . 0.950 no
C361 . H3612 . 0.950 no
C361 . H3613 . 0.950 no
O901 . C902 . 1.423(5) yes
O901 . H9011 . 0.820 no
C902 . H9021 . 0.950 no
C902 . H9022 . 0.950 no
C902 . H9023 . 0.950 no
O911 . C912 . 1.428(5) yes
O911 . H9111 . 0.820 no
C912 . H9121 . 0.950 no
C912 . H9122 . 0.950 no
C912 . H9123 . 0.950 no
O903 . C904 . 1.246(10) yes
O903 . H9031 . 0.829 no
C904 . H9041 . 0.950 no
C904 . H9042 . 0.950 no
C904 . H9043 . 0.950 no
O905 . C906 . 1.48(2) yes
O905 . H9051 . 0.823 no
C906 . H9061 . 0.950 no
C906 . H9062 . 0.950 no
C906 . H9063 . 0.950 no

loop_
_geom_hbond_atom_site_label_D
_geom_hbond_site_symmetry_D
_geom_hbond_atom_site_label_H
_geom_hbond_site_symmetry_H
_geom_hbond_atom_site_label_A
_geom_hbond_site_symmetry_A
_geom_hbond_angle_DHA
_geom_hbond_distance_DH
_geom_hbond_distance_HA
_geom_hbond_distance_DA
_geom_hbond_publ_flag
C13 . H131 . O905 1_445 176 0.95 2.41 3.359(10) yes
C31 . H311 . O40 . 141 0.95 2.55 3.345(10) yes
C34 . H342 . O42 . 121 0.95 2.54 3.142(10) yes
C48 . H482 . O45 . 141 0.95 2.53 3.327(10) yes
C55 . H552 . O139 1_445 159 0.95 2.57 3.476(10) yes
C131 . H1311 . O139 . 135 0.95 2.52 3.258(10) yes
C131 . H1312 . O144 . 126 0.95 2.55 3.199(10) yes
C148 . H1483 . O345 . 151 0.95 1.53 2.411(10) yes
C149 . H1493 . O145 . 137 0.95 2.54 3.300(10) yes
O903 . H9031 . O45 . 167 0.83 2.01 2.823(10) yes
O905 . H9051 . O140 . 164 0.82 2.29 3.095(10) yes
O911 . H9111 . O145 2_666 178 0.82 1.85 2.673(10) yes
O901 . H9011 . O145 2_666 180 0.82 2.05 2.871(10) yes
C912 . H9122 . O345 . 139 0.95 2.34 3.123(10) yes
